data_2236728
loop_
_publ_author_name
'Wang, Xin'
'Zhang, Yi-Min'
'Jia, Xue-Fei'

_publ_section_title
;
 3-(4-Chlorobenzoyl)-6-(4-chlorophenyl)-2,4-dimethylbenzonitrile
;
_journal_coeditor_code XU5613
_journal_issue 9
_journal_name_full 'Acta Crystallographica Section E'
_journal_page_first o2787
_journal_paper_doi 10.1107/S1600536812036409
_journal_volume 68
_journal_year 2012
_chemical_formula_iupac 'C22 H15 Cl2 N O'
_chemical_formula_moiety 'C22 H15 Cl2 N O'
_chemical_formula_sum 'C22 H15 Cl2 N O'
_chemical_formula_weight 380.25
_chemical_name_systematic
;
3-(4-Chlorobenzoyl)-6-(4-chlorophenyl)-2,4-dimethylbenzonitrile
;
_space_group_IT_number 14
_symmetry_cell_setting monoclinic
_symmetry_space_group_name_Hall '-P 2ybc'
_symmetry_space_group_name_H-M 'P 1 21/c 1'
_atom_sites_solution_hydrogens geom
_atom_sites_solution_primary direct
_atom_sites_solution_secondary difmap
_audit_creation_method SHELXL-97
_cell_angle_alpha 90.00
_cell_angle_beta 103.739(2)
_cell_angle_gamma 90.00
_cell_formula_units_Z 4
_cell_length_a 7.8102(12)
_cell_length_b 30.032(5)
_cell_length_c 8.2054(13)
_cell_measurement_reflns_used 3123
_cell_measurement_temperature 296(2)
_cell_measurement_theta_max 22.90
_cell_measurement_theta_min 2.64
_cell_volume 1869.6(5)
_computing_cell_refinement 'SAINT (Bruker, 2007)'
_computing_data_collection 'SMART (Bruker, 2007)'
_computing_data_reduction 'SAINT (Bruker, 2007)'
_computing_molecular_graphics 'SHELXTL (Sheldrick, 2008)'
_computing_publication_material 'SHELXTL (Sheldrick, 2008)'
_computing_structure_refinement 'SHELXTL (Sheldrick, 2008)'
_computing_structure_solution 'SHELXTL (Sheldrick, 2008)'
_diffrn_ambient_temperature 296(2)
_diffrn_measured_fraction_theta_full 0.990
_diffrn_measured_fraction_theta_max 0.990
_diffrn_measurement_device_type 'Bruker SMART CCD area-detector'
_diffrn_measurement_method 'phi and omega scans'
_diffrn_radiation_monochromator graphite
_diffrn_radiation_source 'fine-focus sealed tube'
_diffrn_radiation_type MoK\a
_diffrn_radiation_wavelength 0.71073
_diffrn_reflns_av_R_equivalents 0.0339
_diffrn_reflns_av_sigmaI/netI 0.0394
_diffrn_reflns_limit_h_max 9
_diffrn_reflns_limit_h_min -9
_diffrn_reflns_limit_k_max 36
_diffrn_reflns_limit_k_min -36
_diffrn_reflns_limit_l_max 9
_diffrn_reflns_limit_l_min -9
_diffrn_reflns_number 11684
_diffrn_reflns_theta_full 25.50
_diffrn_reflns_theta_max 25.50
_diffrn_reflns_theta_min 2.64
_diffrn_standards_number 0
_exptl_absorpt_coefficient_mu 0.357
_exptl_absorpt_correction_T_max 0.9223
_exptl_absorpt_correction_T_min 0.8732
_exptl_absorpt_correction_type multi-scan
_exptl_absorpt_process_details '(SADABS; Bruker, 2007)'
_exptl_crystal_colour colourless
_exptl_crystal_density_diffrn 1.351
_exptl_crystal_density_method 'not measured'
_exptl_crystal_description block
_exptl_crystal_F_000 784
_exptl_crystal_size_max 0.39
_exptl_crystal_size_mid 0.33
_exptl_crystal_size_min 0.23
_refine_diff_density_max 0.205
_refine_diff_density_min -0.244
_refine_ls_extinction_method none
_refine_ls_goodness_of_fit_ref 1.083
_refine_ls_hydrogen_treatment constr
_refine_ls_matrix_type full
_refine_ls_number_parameters 237
_refine_ls_number_reflns 3442
_refine_ls_number_restraints 0
_refine_ls_restrained_S_all 1.083
_refine_ls_R_factor_all 0.1018
_refine_ls_R_factor_gt 0.0472
_refine_ls_shift/su_max 0.000
_refine_ls_shift/su_mean 0.000
_refine_ls_structure_factor_coef Fsqd
_refine_ls_weighting_details 'calc w=1/[\s^2^(Fo^2^)+(0.0235P)^2^+1.9216P] where P=(Fo^2^+2Fc^2^)/3'
_refine_ls_weighting_scheme calc
_refine_ls_wR_factor_gt 0.0928
_refine_ls_wR_factor_ref 0.1205
_reflns_number_gt 2013
_reflns_number_total 3442
_reflns_threshold_expression I>2sigma(I)
_cod_data_source_file xu5613.cif
_cod_data_source_block I
_cod_original_sg_symbol_H-M 'P 21/c'
_cod_database_code 2236728
_cod_database_fobs_code 2236728

loop_
_symmetry_equiv_pos_as_xyz
'x, y, z'
'-x, y+1/2, -z+1/2'
'-x, -y, -z'
'x, -y-1/2, z-1/2'

loop_
_atom_site_type_symbol
_atom_site_label
_atom_site_fract_x
_atom_site_fract_y
_atom_site_fract_z
_atom_site_U_iso_or_equiv
_atom_site_adp_type
_atom_site_calc_flag
_atom_site_refinement_flags
_atom_site_occupancy
_atom_site_symmetry_multiplicity
C C1 0.7995(4) 0.21705(10) 0.1502(4) 0.0402(7) Uani d . 1 1
C C2 0.6497(4) 0.20687(10) 0.2063(4) 0.0452(8) Uani d . 1 1
H H2 0.5945 0.2292 0.2535 0.054 Uiso calc R 1 1
C C3 0.5808(4) 0.16426(11) 0.1934(4) 0.0525(9) Uani d . 1 1
H H3 0.4806 0.1580 0.2318 0.063 Uiso calc R 1 1
C C4 0.6621(5) 0.13136(10) 0.1233(4) 0.0518(9) Uani d . 1 1
C C5 0.8084(5) 0.14040(11) 0.0632(4) 0.0529(9) Uani d . 1 1
H H5 0.8606 0.1181 0.0131 0.063 Uiso calc R 1 1
C C6 0.8767(4) 0.18288(10) 0.0779(4) 0.0483(8) Uani d . 1 1
H H6 0.9767 0.1889 0.0386 0.058 Uiso calc R 1 1
C C7 0.8714(4) 0.26288(10) 0.1663(4) 0.0398(7) Uani d . 1 1
C C8 1.0517(4) 0.27148(10) 0.2239(4) 0.0442(8) Uani d . 1 1
C C9 1.1199(4) 0.31495(11) 0.2343(4) 0.0483(8) Uani d . 1 1
C C10 1.0020(4) 0.35035(10) 0.1930(4) 0.0460(8) Uani d . 1 1
C C11 0.8210(4) 0.34288(10) 0.1389(4) 0.0467(8) Uani d . 1 1
C C12 0.7596(4) 0.29920(10) 0.1238(4) 0.0451(8) Uani d . 1 1
H H12 0.6394 0.2942 0.0838 0.054 Uiso calc R 1 1
C C13 1.1720(5) 0.23601(12) 0.2910(5) 0.0558(9) Uani d . 1 1
C C14 1.3152(5) 0.32286(14) 0.2910(5) 0.0772(12) Uani d . 1 1
H H14A 1.3698 0.3164 0.2005 0.116 Uiso calc R 1 1
H H14B 1.3639 0.3038 0.3845 0.116 Uiso calc R 1 1
H H14C 1.3365 0.3534 0.3241 0.116 Uiso calc R 1 1
C C15 0.6925(5) 0.38100(11) 0.0981(5) 0.0646(10) Uani d . 1 1
H H15A 0.5752 0.3695 0.0592 0.097 Uiso calc R 1 1
H H15B 0.7215 0.3991 0.0122 0.097 Uiso calc R 1 1
H H15C 0.6988 0.3986 0.1969 0.097 Uiso calc R 1 1
C C16 1.0722(5) 0.39731(11) 0.2256(5) 0.0547(9) Uani d . 1 1
C C17 1.1277(4) 0.42252(11) 0.0920(4) 0.0495(8) Uani d . 1 1
C C18 1.2013(5) 0.46432(11) 0.1290(5) 0.0634(10) Uani d . 1 1
H H18 1.2167 0.4758 0.2367 0.076 Uiso calc R 1 1
C C19 1.2517(5) 0.48886(12) 0.0070(5) 0.0693(11) Uani d . 1 1
H H19 1.3029 0.5167 0.0326 0.083 Uiso calc R 1 1
C C20 1.2263(5) 0.47210(11) -0.1532(5) 0.0589(10) Uani d . 1 1
C C21 1.1562(5) 0.43075(11) -0.1909(5) 0.0658(11) Uani d . 1 1
H H21 1.1412 0.4194 -0.2988 0.079 Uiso calc R 1 1
C C22 1.1076(5) 0.40580(11) -0.0673(5) 0.0619(10) Uani d . 1 1
H H22 1.0608 0.3774 -0.0924 0.074 Uiso calc R 1 1
Cl Cl1 0.57545(16) 0.07788(3) 0.10760(15) 0.0838(4) Uani d . 1 1
Cl Cl2 1.28408(16) 0.50406(3) -0.30697(14) 0.0848(4) Uani d . 1 1
N N1 1.2698(4) 0.20909(12) 0.3525(5) 0.0805(11) Uani d . 1 1
O O1 1.0819(4) 0.41318(9) 0.3638(3) 0.0857(9) Uani d . 1 1

loop_
_atom_site_aniso_label
_atom_site_aniso_U_11
_atom_site_aniso_U_22
_atom_site_aniso_U_33
_atom_site_aniso_U_12
_atom_site_aniso_U_13
_atom_site_aniso_U_23
C1 0.0442(18) 0.0436(17) 0.0329(18) 0.0008(14) 0.0092(14) 0.0012(14)
C2 0.049(2) 0.0429(18) 0.045(2) 0.0041(15) 0.0140(16) -0.0021(15)
C3 0.055(2) 0.051(2) 0.054(2) -0.0044(17) 0.0172(17) 0.0015(17)
C4 0.067(2) 0.0420(18) 0.045(2) -0.0002(17) 0.0117(18) 0.0021(16)
C5 0.069(2) 0.050(2) 0.041(2) 0.0109(18) 0.0164(18) -0.0040(16)
C6 0.057(2) 0.0477(19) 0.044(2) 0.0038(17) 0.0204(17) 0.0003(16)
C7 0.0453(19) 0.0439(18) 0.0323(18) -0.0010(15) 0.0130(15) -0.0001(14)
C8 0.045(2) 0.0508(19) 0.040(2) 0.0009(16) 0.0165(15) -0.0008(15)
C9 0.046(2) 0.061(2) 0.039(2) -0.0086(17) 0.0138(16) -0.0054(16)
C10 0.057(2) 0.0502(19) 0.0314(19) -0.0099(17) 0.0125(16) -0.0035(14)
C11 0.058(2) 0.0470(19) 0.0354(19) -0.0021(16) 0.0117(16) 0.0022(15)
C12 0.0446(19) 0.0485(19) 0.042(2) -0.0017(16) 0.0095(15) 0.0012(15)
C13 0.050(2) 0.062(2) 0.059(2) 0.0008(19) 0.0207(19) 0.0016(19)
C14 0.054(2) 0.085(3) 0.090(3) -0.016(2) 0.013(2) -0.010(2)
C15 0.070(3) 0.044(2) 0.076(3) 0.0014(18) 0.011(2) 0.0032(18)
C16 0.063(2) 0.055(2) 0.048(2) -0.0154(18) 0.0178(18) -0.0095(18)
C17 0.059(2) 0.0467(18) 0.044(2) -0.0116(17) 0.0144(17) -0.0070(16)
C18 0.083(3) 0.053(2) 0.057(2) -0.023(2) 0.021(2) -0.0158(18)
C19 0.092(3) 0.043(2) 0.077(3) -0.022(2) 0.030(2) -0.010(2)
C20 0.070(3) 0.045(2) 0.066(3) -0.0041(18) 0.026(2) 0.0057(18)
C21 0.094(3) 0.053(2) 0.056(2) -0.020(2) 0.028(2) -0.0097(18)
C22 0.082(3) 0.049(2) 0.058(3) -0.0240(19) 0.022(2) -0.0079(18)
Cl1 0.1082(9) 0.0465(5) 0.1010(9) -0.0146(5) 0.0337(7) -0.0085(5)
Cl2 0.1219(10) 0.0556(6) 0.0896(8) -0.0063(6) 0.0505(7) 0.0130(5)
N1 0.065(2) 0.083(2) 0.095(3) 0.018(2) 0.023(2) 0.014(2)
O1 0.127(3) 0.0814(19) 0.0601(19) -0.0443(17) 0.0442(18) -0.0276(15)

loop_
_atom_type_symbol
_atom_type_description
_atom_type_scat_dispersion_real
_atom_type_scat_dispersion_imag
_atom_type_scat_source
C C 0.0033 0.0016 'International Tables Vol C Tables 4.2.6.8 and 6.1.1.4'
H H 0.0000 0.0000 'International Tables Vol C Tables 4.2.6.8 and 6.1.1.4'
N N 0.0061 0.0033 'International Tables Vol C Tables 4.2.6.8 and 6.1.1.4'
O O 0.0106 0.0060 'International Tables Vol C Tables 4.2.6.8 and 6.1.1.4'
Cl Cl 0.1484 0.1585 'International Tables Vol C Tables 4.2.6.8 and 6.1.1.4'

loop_
_geom_angle_atom_site_label_1
_geom_angle_atom_site_label_2
_geom_angle_atom_site_label_3
_geom_angle
C2 C1 C6 117.6(3)
C2 C1 C7 120.4(3)
C6 C1 C7 122.0(3)
C3 C2 C1 121.4(3)
C3 C2 H2 119.3
C1 C2 H2 119.3
C4 C3 C2 119.2(3)
C4 C3 H3 120.4
C2 C3 H3 120.4
C3 C4 C5 121.0(3)
C3 C4 Cl1 119.1(3)
C5 C4 Cl1 119.9(3)
C4 C5 C6 119.3(3)
C4 C5 H5 120.3
C6 C5 H5 120.3
C5 C6 C1 121.5(3)
C5 C6 H6 119.3
C1 C6 H6 119.3
C12 C7 C8 117.5(3)
C12 C7 C1 120.3(3)
C8 C7 C1 122.2(3)
C7 C8 C9 121.9(3)
C7 C8 C13 120.4(3)
C9 C8 C13 117.4(3)
C10 C9 C8 118.4(3)
C10 C9 C14 121.1(3)
C8 C9 C14 120.5(3)
C9 C10 C11 121.0(3)
C9 C10 C16 118.5(3)
C11 C10 C16 120.2(3)
C12 C11 C10 118.8(3)
C12 C11 C15 119.9(3)
C10 C11 C15 121.3(3)
C7 C12 C11 122.3(3)
C7 C12 H12 118.8
C11 C12 H12 118.8
N1 C13 C8 176.2(4)
C9 C14 H14A 109.5
C9 C14 H14B 109.5
H14A C14 H14B 109.5
C9 C14 H14C 109.5
H14A C14 H14C 109.5
H14B C14 H14C 109.5
C11 C15 H15A 109.5
C11 C15 H15B 109.5
H15A C15 H15B 109.5
C11 C15 H15C 109.5
H15A C15 H15C 109.5
H15B C15 H15C 109.5
O1 C16 C17 121.8(3)
O1 C16 C10 118.0(3)
C17 C16 C10 120.2(3)
C22 C17 C18 119.2(3)
C22 C17 C16 122.0(3)
C18 C17 C16 118.8(3)
C19 C18 C17 120.2(3)
C19 C18 H18 119.9
C17 C18 H18 119.9
C18 C19 C20 119.9(3)
C18 C19 H19 120.1
C20 C19 H19 120.1
C21 C20 C19 120.6(3)
C21 C20 Cl2 120.0(3)
C19 C20 Cl2 119.4(3)
C20 C21 C22 119.5(3)
C20 C21 H21 120.3
C22 C21 H21 120.3
C17 C22 C21 120.6(3)
C17 C22 H22 119.7
C21 C22 H22 119.7

loop_
_geom_bond_atom_site_label_1
_geom_bond_atom_site_label_2
_geom_bond_distance
C1 C2 1.389(4)
C1 C6 1.393(4)
C1 C7 1.481(4)
C2 C3 1.382(4)
C2 H2 0.9300
C3 C4 1.373(4)
C3 H3 0.9300
C4 C5 1.374(5)
C4 Cl1 1.736(3)
C5 C6 1.377(4)
C5 H5 0.9300
C6 H6 0.9300
C7 C12 1.389(4)
C7 C8 1.398(4)
C8 C9 1.405(4)
C8 C13 1.440(5)
C9 C10 1.395(4)
C9 C14 1.504(5)
C10 C11 1.396(4)
C10 C16 1.514(4)
C11 C12 1.392(4)
C11 C15 1.507(4)
C12 H12 0.9300
C13 N1 1.144(4)
C14 H14A 0.9600
C14 H14B 0.9600
C14 H14C 0.9600
C15 H15A 0.9600
C15 H15B 0.9600
C15 H15C 0.9600
C16 O1 1.216(4)
C16 C17 1.479(4)
C17 C22 1.374(4)
C17 C18 1.384(4)
C18 C19 1.373(5)
C18 H18 0.9300
C19 C20 1.377(5)
C19 H19 0.9300
C20 C21 1.363(5)
C20 Cl2 1.729(3)
C21 C22 1.384(5)
C21 H21 0.9300
C22 H22 0.9300

loop_
_geom_hbond_atom_site_label_D
_geom_hbond_atom_site_label_H
_geom_hbond_atom_site_label_A
_geom_hbond_site_symmetry_A
_geom_hbond_distance_DH
_geom_hbond_distance_HA
_geom_hbond_distance_DA
_geom_hbond_angle_DHA
C3 H3 N1 1_455 0.93 2.61 3.305(5) 132.0
C5 H5 O1 4_565 0.93 2.53 3.390(5) 155.0

loop_
_geom_torsion_atom_site_label_1
_geom_torsion_atom_site_label_2
_geom_torsion_atom_site_label_3
_geom_torsion_atom_site_label_4
_geom_torsion
C6 C1 C2 C3 1.0(5)
C7 C1 C2 C3 -179.6(3)
C1 C2 C3 C4 -0.2(5)
C2 C3 C4 C5 -1.2(5)
C2 C3 C4 Cl1 179.9(3)
C3 C4 C5 C6 1.8(5)
Cl1 C4 C5 C6 -179.4(3)
C4 C5 C6 C1 -0.9(5)
C2 C1 C6 C5 -0.4(5)
C7 C1 C6 C5 -179.9(3)
C2 C1 C7 C12 -44.8(4)
C6 C1 C7 C12 134.6(3)
C2 C1 C7 C8 135.3(3)
C6 C1 C7 C8 -45.3(4)
C12 C7 C8 C9 -1.9(4)
C1 C7 C8 C9 178.1(3)
C12 C7 C8 C13 171.8(3)
C1 C7 C8 C13 -8.3(4)
C7 C8 C9 C10 3.0(5)
C13 C8 C9 C10 -170.8(3)
C7 C8 C9 C14 -177.8(3)
C13 C8 C9 C14 8.4(5)
C8 C9 C10 C11 -1.4(4)
C14 C9 C10 C11 179.4(3)
C8 C9 C10 C16 172.1(3)
C14 C9 C10 C16 -7.1(5)
C9 C10 C11 C12 -1.2(5)
C16 C10 C11 C12 -174.6(3)
C9 C10 C11 C15 178.5(3)
C16 C10 C11 C15 5.1(5)
C8 C7 C12 C11 -0.9(4)
C1 C7 C12 C11 179.2(3)
C10 C11 C12 C7 2.4(5)
C15 C11 C12 C7 -177.3(3)
C7 C8 C13 N1 -119(6)
C9 C8 C13 N1 55(6)
C9 C10 C16 O1 -86.8(4)
C11 C10 C16 O1 86.8(4)
C9 C10 C16 C17 92.8(4)
C11 C10 C16 C17 -93.6(4)
O1 C16 C17 C22 -176.1(4)
C10 C16 C17 C22 4.3(5)
O1 C16 C17 C18 3.5(6)
C10 C16 C17 C18 -176.1(3)
C22 C17 C18 C19 0.7(6)
C16 C17 C18 C19 -179.0(4)
C17 C18 C19 C20 1.0(6)
C18 C19 C20 C21 -1.9(6)
C18 C19 C20 Cl2 178.0(3)
C19 C20 C21 C22 1.1(6)
Cl2 C20 C21 C22 -178.9(3)
C18 C17 C22 C21 -1.5(6)
C16 C17 C22 C21 178.1(4)
C20 C21 C22 C17 0.6(6)

loop_
_cod_related_entry_id
_cod_related_entry_database
_cod_related_entry_code
1 ChemSpider 30658185
